data_8106074
loop_
_publ_author_name
'Li, Xin-Hong'
'Qin, Zhao-Xian'
'Cao, Sheng-Li'

_publ_section_title
;
 Crystal structure of tert-butyl
 (Z)-4-(2-(5-methoxy-3-(2-((methylthio)carbonothioyl)hydrazono)-2-oxoindolin-1-yl)ethyl)piperazine-1-carboxylate,
 C22H31N5O4S2
;
_journal_issue 1
_journal_name_full 'Zeitschrift f\"ur Kristallographie - New Crystal Structures'
_journal_page_first 133
_journal_page_last 135
_journal_paper_doi 10.1515/ncrs-2017-0219
_journal_volume 233
_journal_year 2018
_chemical_formula_moiety 'C22 H31 N5 O4 S2'
_chemical_formula_sum 'C22 H31 N5 O4 S2'
_chemical_formula_weight 493.64
_space_group_crystal_system triclinic
_space_group_IT_number 2
_space_group_name_Hall '-P 1'
_space_group_name_H-M_alt 'P -1'
_atom_sites_solution_hydrogens geom
_atom_sites_solution_primary direct
_atom_sites_solution_secondary difmap
_cell_angle_alpha 72.7900(10)
_cell_angle_beta 82.3010(10)
_cell_angle_gamma 71.0800(10)
_cell_formula_units_Z 2
_cell_length_a 9.03660(10)
_cell_length_b 10.3253(2)
_cell_length_c 14.9997(2)
_cell_measurement_reflns_used 8180
_cell_measurement_temperature 271.2(2)
_cell_measurement_theta_max 73.2590
_cell_measurement_theta_min 5.1730
_cell_volume 1263.54(3)
_computing_cell_refinement 'CrysAlisPro 1.171.39.16b (Rigaku OD, 2015)'
_computing_data_collection 'CrysAlisPro 1.171.39.16b (Rigaku OD, 2015)'
_computing_data_reduction 'CrysAlisPro 1.171.39.16b (Rigaku OD, 2015)'
_computing_molecular_graphics 'Olex2 (Dolomanov et al., 2009)'
_computing_publication_material 'Olex2 (Dolomanov et al., 2009)'
_computing_structure_refinement 'ShelXL (Sheldrick, 2015)'
_computing_structure_solution 'ShelXT (Sheldrick, 2015)'
_diffrn_ambient_environment N~2~
_diffrn_ambient_temperature 271.2(2)
_diffrn_detector 'CCD plate'
_diffrn_measured_fraction_theta_full 0.963
_diffrn_measured_fraction_theta_max 0.986
_diffrn_measurement_details
;
List of Runs (angles in degrees, time in seconds):

  # Type    Start    End  Width  t~exp~   \w     \q     \k     \f   Frames
--------------------------------------------------------------------------
  1  \w    -89.00  34.00   0.50    0.50    --    0.00 -57.00  60.00  246
  2  \w    -89.00  34.00   0.50    0.50    --    0.00 -57.00-180.00  246
  3  \w    -34.00  89.00   0.50    0.50    --    0.00  57.00   0.00  246
  4  \w    -89.00  36.00   0.50    0.50    --    0.00 -72.00   0.00  250
  5  \w      7.00 133.00   0.50    0.78    --   96.60 -72.00  30.00  252
  6  \w      7.00 186.00   0.50    0.78    --   96.60 -15.00  90.00  358
  7  \w     10.00 126.00   0.50    0.78    --   96.60 -45.00 -60.00  232
  8  \w      8.00  79.00   0.50    0.78    --   96.60 -61.00 120.00  142
  9  \w      7.00 128.00   0.50    0.78    --   96.60 -72.00-180.00  242
 10  \w     80.00 132.00   0.50    0.78    --   96.60 -72.00 -60.00  104
 11  \w     93.00 121.00   0.50    0.78    --   96.60 -45.00  60.00   56
 12  \w     62.00  88.00   0.50    0.78    --   96.60  61.00 120.00   52
 13  \w    106.00 174.00   0.50    0.78    --   96.60  61.00 120.00  136
 14  \w     28.00 114.00   0.50    0.78    --   96.60 -72.00 -90.00  172
 15  \w      7.00  32.00   0.50    0.78    --   96.60 -45.00  60.00   50
 16  \w     75.00 120.00   0.50    0.78    --   96.60 -72.00-150.00   90
 17  \w     24.00  50.00   0.50    0.78    --   96.60 -72.00  90.00   52
 18  \w     79.00 125.00   0.50    0.78    --   96.60 -72.00  90.00   92
 19  \w     26.00 142.00   0.50    0.78    --   96.60 -30.00 150.00  232
 20  \w     93.00 127.00   0.50    0.78    --   96.60 -72.00 120.00   68
 21  \w     10.00  37.00   0.50    0.78    --   96.60 -72.00 120.00   54
;
_diffrn_measurement_device 'four-circle diffractometer'
_diffrn_measurement_device_type 'XtaLAB Pro: Kappa dual home/near'
_diffrn_measurement_method '\w scans'
_diffrn_orient_matrix_type 'CrysAlisPro convention (1999,Acta A55,543-557)'
_diffrn_orient_matrix_UB_11 0.0535933000
_diffrn_orient_matrix_UB_12 -0.0207254000
_diffrn_orient_matrix_UB_13 0.0978817000
_diffrn_orient_matrix_UB_21 -0.0183572000
_diffrn_orient_matrix_UB_22 0.1599859000
_diffrn_orient_matrix_UB_23 -0.0236792000
_diffrn_orient_matrix_UB_31 -0.1712506000
_diffrn_orient_matrix_UB_32 0.0282288000
_diffrn_orient_matrix_UB_33 0.0379413000
_diffrn_radiation_monochromator graphite
_diffrn_radiation_probe x-ray
_diffrn_radiation_type CuK\a
_diffrn_radiation_wavelength 1.54184
_diffrn_reflns_av_R_equivalents 0.0252
_diffrn_reflns_av_unetI/netI 0.0249
_diffrn_reflns_Laue_measured_fraction_full 0.963
_diffrn_reflns_Laue_measured_fraction_max 0.986
_diffrn_reflns_limit_h_max 7
_diffrn_reflns_limit_h_min -10
_diffrn_reflns_limit_k_max 12
_diffrn_reflns_limit_k_min -12
_diffrn_reflns_limit_l_max 17
_diffrn_reflns_limit_l_min -17
_diffrn_reflns_number 13898
_diffrn_reflns_point_group_measured_fraction_full 0.963
_diffrn_reflns_point_group_measured_fraction_max 0.986
_diffrn_reflns_theta_full 67.684
_diffrn_reflns_theta_max 66.590
_diffrn_reflns_theta_min 4.701
_diffrn_source 'fine-focus sealed X-ray tube'
_diffrn_source_type 'Enhance (Cu) X-ray Source'
_exptl_absorpt_coefficient_mu 2.219
_exptl_absorpt_correction_T_max 1.00000
_exptl_absorpt_correction_T_min 0.77916
_exptl_absorpt_correction_type multi-scan
_exptl_absorpt_process_details
;
CrysAlisPro 1.171.39.16b (Rigaku Oxford Diffraction, 2015)
Empirical absorption correction using spherical harmonics,
 implemented in SCALE3 ABSPACK scaling algorithm.
;
_exptl_crystal_colour 'clear reddish red'
_exptl_crystal_colour_lustre clear
_exptl_crystal_colour_modifier reddish
_exptl_crystal_colour_primary red
_exptl_crystal_density_diffrn 1.297
_exptl_crystal_description block
_exptl_crystal_F_000 524
_exptl_crystal_size_max 0.3
_exptl_crystal_size_mid 0.25
_exptl_crystal_size_min 0.2
_refine_diff_density_max 0.404
_refine_diff_density_min -0.321
_refine_diff_density_rms 0.046
_refine_ls_extinction_coef 0.0027(4)
_refine_ls_extinction_expression Fc^*^=kFc[1+0.001xFc^2^\l^3^/sin(2\q)]^-1/4^
_refine_ls_extinction_method SHELXL
_refine_ls_goodness_of_fit_ref 1.095
_refine_ls_hydrogen_treatment constr
_refine_ls_matrix_type full
_refine_ls_number_parameters 303
_refine_ls_number_reflns 4400
_refine_ls_number_restraints 0
_refine_ls_restrained_S_all 1.095
_refine_ls_R_factor_all 0.0499
_refine_ls_R_factor_gt 0.0443
_refine_ls_shift/su_max 0.001
_refine_ls_shift/su_mean 0.000
_refine_ls_structure_factor_coef Fsqd
_refine_ls_weighting_details 'w=1/[\s^2^(Fo^2^)+(0.0613P)^2^+0.3918P] where P=(Fo^2^+2Fc^2^)/3'
_refine_ls_weighting_scheme calc
_refine_ls_wR_factor_gt 0.1254
_refine_ls_wR_factor_ref 0.1294
_reflns_Friedel_coverage 0.000
_reflns_Friedel_fraction_full .
_reflns_Friedel_fraction_max .
_reflns_number_gt 3901
_reflns_number_total 4400
_reflns_threshold_expression 'I > 2\s(I)'
_cod_data_source_file suppl_ncrs-2017-0219_suppl.cif
_cod_data_source_block 1
_cod_database_code 8106074
_chemical_oxdiff_formula 'C12 H10 N2 S2'
_shelx_space_group_comment
;
The symmetry employed for this shelxl refinement is uniquely defined
by the following loop, which should always be used as a source of
symmetry information in preference to the above space-group names.
They are only intended as comments.
;
_reflns_odcompleteness_completeness 98.52
_reflns_odcompleteness_iscentric 1
_reflns_odcompleteness_theta 66.97
_olex2_refinement_description
;
1. Fixed Uiso
 At 1.2 times of:
  All C(H) groups, All C(H,H) groups, All N(H) groups
 At 1.5 times of:
  All C(H,H,H) groups
2.a Secondary CH2 refined with riding coordinates:
 C12(H12A,H12B), C13(H13A,H13B), C14(H14A,H14B), C15(H15A,H15B), C16(H16A,
 H16B), C17(H17A,H17B)
2.b Me refined with riding coordinates:
 C10(H10A,H10B,H10C)
2.c Aromatic/amide H refined with riding coordinates:
 N1(H1), C5(H5A), C7(H7A), C8(H8A)
2.d Idealised Me refined as rotating group:
 C1(H1A,H1B,H1C), C20(H20A,H20B,H20C), C21(H21A,H21B,H21C), C22(H22A,H22B,H22C)
;
_olex2_submission_special_instructions 'No special instructions were received'
_oxdiff_exptl_absorpt_empirical_details
;
Empirical correction (ABSPACK) includes:
- Absorption correction using spherical harmonics
- Frame scaling
- Detector area scaling
;
_oxdiff_exptl_absorpt_empirical_full_max 1.807
_oxdiff_exptl_absorpt_empirical_full_min 0.765

loop_
_space_group_symop_operation_xyz
'x, y, z'
'-x, -y, -z'

loop_
_atom_site_label
_atom_site_type_symbol
_atom_site_fract_x
_atom_site_fract_y
_atom_site_fract_z
_atom_site_U_iso_or_equiv
_atom_site_adp_type
_atom_site_occupancy
_atom_site_site_symmetry_order
_atom_site_calc_flag
_atom_site_refinement_flags_posn
_atom_site_refinement_flags_adp
_atom_site_refinement_flags_occupancy
_atom_site_disorder_assembly
_atom_site_disorder_group
S1 S 0.86259(7) 0.72163(6) 0.56844(4) 0.06572(19) Uani 1 1 d . . . . .
S2 S 0.93686(8) 0.86122(7) 0.36715(5) 0.0788(2) Uani 1 1 d . . . . .
O1 O 0.5294(2) 0.16350(18) 0.74428(11) 0.0721(4) Uani 1 1 d . . . . .
O2 O 0.7827(2) 0.52608(19) 0.29371(11) 0.0746(5) Uani 1 1 d . . . . .
O3 O 0.2372(2) 0.7811(2) -0.08058(11) 0.0815(5) Uani 1 1 d . . . . .
O4 O 0.0215(2) 0.7585(3) 0.00940(12) 0.1034(7) Uani 1 1 d . . . . .
N1 N 0.8318(2) 0.64173(19) 0.42569(13) 0.0613(4) Uani 1 1 d . . . . .
H1 H 0.8411 0.6384 0.3685 0.074 Uiso 1 1 calc R . . . .
N2 N 0.77230(19) 0.54791(18) 0.49205(12) 0.0550(4) Uani 1 1 d . . . . .
N3 N 0.6714(2) 0.34697(19) 0.36750(12) 0.0585(4) Uani 1 1 d . . . . .
N4 N 0.4210(2) 0.48759(19) 0.21774(11) 0.0549(4) Uani 1 1 d . . . . .
N5 N 0.2416(2) 0.7144(2) 0.07638(12) 0.0717(5) Uani 1 1 d . . . . .
C1 C 0.9309(3) 0.8618(3) 0.57635(19) 0.0747(6) Uani 1 1 d . . . . .
H1A H 0.8610 0.9517 0.5452 0.112 Uiso 1 1 calc GR . . . .
H1B H 1.0339 0.8515 0.5473 0.112 Uiso 1 1 calc GR . . . .
H1C H 0.9346 0.8575 0.6409 0.112 Uiso 1 1 calc GR . . . .
C2 C 0.8765(2) 0.7405(2) 0.44860(15) 0.0579(5) Uani 1 1 d . . . . .
C3 C 0.7254(2) 0.4627(2) 0.46264(14) 0.0526(5) Uani 1 1 d . . . . .
C4 C 0.6583(2) 0.35330(19) 0.52068(14) 0.0490(4) Uani 1 1 d . . . . .
C5 C 0.6230(2) 0.3128(2) 0.61511(14) 0.0525(5) Uani 1 1 d . . . . .
H5A H 0.6407 0.3597 0.6550 0.063 Uiso 1 1 calc R . . . .
C10 C 0.4475(4) 0.0634(3) 0.7820(2) 0.0938(9) Uani 1 1 d . . . . .
H10A H 0.4346 0.0483 0.8485 0.141 Uiso 1 1 calc R . . . .
H10B H 0.5053 -0.0247 0.7679 0.141 Uiso 1 1 calc R . . . .
H10C H 0.3465 0.0983 0.7553 0.141 Uiso 1 1 calc R . . . .
C6 C 0.5602(2) 0.1999(2) 0.64948(14) 0.0549(5) Uani 1 1 d . . . . .
C7 C 0.5325(3) 0.1314(2) 0.58972(16) 0.0597(5) Uani 1 1 d . . . . .
H7A H 0.4907 0.0561 0.6138 0.072 Uiso 1 1 calc R . . . .
C8 C 0.5664(3) 0.1735(2) 0.49432(16) 0.0612(5) Uani 1 1 d . . . . .
H8A H 0.5475 0.1274 0.4543 0.073 Uiso 1 1 calc R . . . .
C9 C 0.6282(2) 0.2847(2) 0.46057(14) 0.0527(5) Uani 1 1 d . . . . .
C11 C 0.7318(2) 0.4538(2) 0.36337(15) 0.0590(5) Uani 1 1 d . . . . .
C12 C 0.6606(3) 0.2983(3) 0.28722(16) 0.0703(6) Uani 1 1 d . . . . .
H12A H 0.7067 0.1959 0.3021 0.084 Uiso 1 1 calc R . . . .
H12B H 0.7210 0.3402 0.2347 0.084 Uiso 1 1 calc R . . . .
C13 C 0.4939(3) 0.3362(2) 0.25879(16) 0.0685(6) Uani 1 1 d . . . . .
H13A H 0.4933 0.2851 0.2141 0.082 Uiso 1 1 calc R . . . .
H13B H 0.4311 0.3040 0.3134 0.082 Uiso 1 1 calc R . . . .
C14 C 0.2526(3) 0.5167(3) 0.21277(17) 0.0761(7) Uani 1 1 d . . . . .
H14A H 0.2079 0.4891 0.2754 0.091 Uiso 1 1 calc R . . . .
H14B H 0.2346 0.4593 0.1769 0.091 Uiso 1 1 calc R . . . .
C15 C 0.1712(3) 0.6701(3) 0.16869(17) 0.0870(9) Uani 1 1 d . . . . .
H15A H 0.0610 0.6836 0.1638 0.104 Uiso 1 1 calc R . . . .
H15B H 0.1800 0.7277 0.2073 0.104 Uiso 1 1 calc R . . . .
C16 C 0.4081(3) 0.6899(3) 0.07957(17) 0.0688(6) Uani 1 1 d . . . . .
H16A H 0.4257 0.7487 0.1145 0.083 Uiso 1 1 calc R . . . .
H16B H 0.4519 0.7166 0.0166 0.083 Uiso 1 1 calc R . . . .
C17 C 0.4889(3) 0.5361(3) 0.12496(15) 0.0657(6) Uani 1 1 d . . . . .
H17A H 0.4809 0.4786 0.0861 0.079 Uiso 1 1 calc R . . . .
H17B H 0.5990 0.5231 0.1297 0.079 Uiso 1 1 calc R . . . .
C18 C 0.1726(3) 0.7530(2) -0.00518(15) 0.0608(5) Uani 1 1 d . . . . .
C19 C -0.0854(3) 0.8048(3) -0.06525(18) 0.0785(7) Uani 1 1 d . . . . .
C20 C -0.0390(6) 0.7027(7) -0.1223(5) 0.190(3) Uani 1 1 d . . . . .
H20A H 0.0729 0.6630 -0.1241 0.285 Uiso 1 1 calc GR . . . .
H20B H -0.0737 0.7507 -0.1847 0.285 Uiso 1 1 calc GR . . . .
H20C H -0.0861 0.6280 -0.0954 0.285 Uiso 1 1 calc GR . . . .
C21 C -0.2374(4) 0.7999(9) -0.0160(3) 0.246(4) Uani 1 1 d . . . . .
H21A H -0.2250 0.7084 0.0279 0.368 Uiso 1 1 calc GR . . . .
H21B H -0.3127 0.8156 -0.0606 0.368 Uiso 1 1 calc GR . . . .
H21C H -0.2732 0.8725 0.0165 0.368 Uiso 1 1 calc GR . . . .
C22 C -0.0854(6) 0.9457(5) -0.1267(4) 0.186(3) Uani 1 1 d . . . . .
H22A H -0.1071 1.0121 -0.0899 0.278 Uiso 1 1 calc GR . . . .
H22B H -0.1645 0.9774 -0.1718 0.278 Uiso 1 1 calc GR . . . .
H22C H 0.0152 0.9392 -0.1584 0.278 Uiso 1 1 calc GR . . . .

loop_
_atom_site_aniso_label
_atom_site_aniso_U_11
_atom_site_aniso_U_22
_atom_site_aniso_U_33
_atom_site_aniso_U_23
_atom_site_aniso_U_13
_atom_site_aniso_U_12
S1 0.0690(4) 0.0687(4) 0.0630(3) -0.0095(3) -0.0039(3) -0.0323(3)
S2 0.0847(5) 0.0800(4) 0.0704(4) -0.0022(3) 0.0000(3) -0.0409(3)
O1 0.0971(12) 0.0755(10) 0.0554(9) -0.0144(7) -0.0091(8) -0.0419(9)
O2 0.0762(11) 0.0834(11) 0.0586(9) -0.0137(8) -0.0024(8) -0.0214(9)
O3 0.0716(11) 0.1129(14) 0.0522(9) -0.0130(9) -0.0020(8) -0.0257(10)
O4 0.0607(11) 0.174(2) 0.0574(10) 0.0006(11) -0.0107(8) -0.0371(12)
N1 0.0600(11) 0.0631(10) 0.0598(10) -0.0112(8) -0.0054(8) -0.0209(8)
N2 0.0484(9) 0.0531(9) 0.0622(10) -0.0113(8) -0.0095(7) -0.0145(7)
N3 0.0613(10) 0.0607(10) 0.0522(9) -0.0206(8) -0.0111(8) -0.0082(8)
N4 0.0600(10) 0.0660(10) 0.0459(9) -0.0189(7) -0.0072(7) -0.0228(8)
N5 0.0574(11) 0.0989(15) 0.0485(10) -0.0092(9) -0.0061(8) -0.0179(10)
C1 0.0742(16) 0.0731(15) 0.0831(17) -0.0175(13) -0.0105(13) -0.0310(12)
C2 0.0453(11) 0.0570(11) 0.0665(13) -0.0089(10) -0.0072(9) -0.0138(9)
C3 0.0434(10) 0.0546(11) 0.0570(11) -0.0153(9) -0.0102(8) -0.0073(8)
C4 0.0446(10) 0.0464(10) 0.0555(11) -0.0164(8) -0.0143(8) -0.0059(8)
C5 0.0542(11) 0.0512(10) 0.0563(11) -0.0192(8) -0.0156(9) -0.0121(8)
C10 0.123(2) 0.102(2) 0.0695(16) -0.0069(15) -0.0094(16) -0.0632(19)
C6 0.0581(12) 0.0518(11) 0.0554(11) -0.0143(9) -0.0142(9) -0.0129(9)
C7 0.0709(13) 0.0499(11) 0.0644(13) -0.0172(9) -0.0154(10) -0.0197(10)
C8 0.0717(14) 0.0523(11) 0.0658(13) -0.0251(10) -0.0186(10) -0.0126(10)
C9 0.0513(11) 0.0494(10) 0.0548(11) -0.0190(9) -0.0133(8) -0.0028(8)
C11 0.0513(12) 0.0614(12) 0.0565(12) -0.0142(10) -0.0097(9) -0.0053(9)
C12 0.0837(16) 0.0660(13) 0.0559(12) -0.0280(11) -0.0118(11) -0.0016(11)
C13 0.0948(17) 0.0632(13) 0.0565(12) -0.0197(10) -0.0178(11) -0.0269(12)
C14 0.0683(15) 0.108(2) 0.0529(12) -0.0053(12) -0.0079(11) -0.0403(14)
C15 0.0625(15) 0.127(2) 0.0491(12) -0.0101(13) -0.0029(11) -0.0110(15)
C16 0.0656(14) 0.0797(15) 0.0617(13) -0.0084(11) -0.0100(10) -0.0293(12)
C17 0.0615(13) 0.0779(15) 0.0559(12) -0.0174(11) -0.0022(10) -0.0193(11)
C18 0.0593(13) 0.0657(13) 0.0528(12) -0.0134(10) -0.0061(10) -0.0136(10)
C19 0.0636(15) 0.105(2) 0.0639(14) -0.0120(13) -0.0154(11) -0.0260(13)
C20 0.145(4) 0.258(7) 0.244(6) -0.160(6) -0.028(4) -0.074(4)
C21 0.065(2) 0.508(12) 0.104(3) 0.005(5) -0.009(2) -0.085(4)
C22 0.165(4) 0.109(3) 0.257(6) 0.038(3) -0.135(4) -0.036(3)

loop_
_atom_type_symbol
_atom_type_description
_atom_type_scat_dispersion_real
_atom_type_scat_dispersion_imag
_atom_type_scat_source
C C 0.0181 0.0091 'International Tables Vol C Tables 4.2.6.8 and 6.1.1.4'
H H 0.0000 0.0000 'International Tables Vol C Tables 4.2.6.8 and 6.1.1.4'
N N 0.0311 0.0180 'International Tables Vol C Tables 4.2.6.8 and 6.1.1.4'
O O 0.0492 0.0322 'International Tables Vol C Tables 4.2.6.8 and 6.1.1.4'
S S 0.3331 0.5567 'International Tables Vol C Tables 4.2.6.8 and 6.1.1.4'

loop_
_geom_angle_atom_site_label_1
_geom_angle_atom_site_label_2
_geom_angle_atom_site_label_3
_geom_angle
_geom_angle_site_symmetry_1
_geom_angle_site_symmetry_3
C2 S1 C1 102.34(12) . .
C6 O1 C10 118.57(18) . .
C18 O4 C19 123.23(19) . .
N2 N1 H1 119.7 . .
C2 N1 H1 119.7 . .
C2 N1 N2 120.65(18) . .
C3 N2 N1 116.04(18) . .
C9 N3 C12 124.49(19) . .
C11 N3 C9 110.94(17) . .
C11 N3 C12 124.5(2) . .
C13 N4 C14 109.91(19) . .
C17 N4 C13 111.44(18) . .
C17 N4 C14 109.88(17) . .
C16 N5 C15 111.82(18) . .
C18 N5 C15 126.2(2) . .
C18 N5 C16 121.19(19) . .
S1 C1 H1A 109.5 . .
S1 C1 H1B 109.5 . .
S1 C1 H1C 109.5 . .
H1A C1 H1B 109.5 . .
H1A C1 H1C 109.5 . .
H1B C1 H1C 109.5 . .
S2 C2 S1 126.61(14) . .
N1 C2 S1 112.83(16) . .
N1 C2 S2 120.56(17) . .
N2 C3 C4 125.83(19) . .
N2 C3 C11 127.5(2) . .
C4 C3 C11 106.61(17) . .
C5 C4 C3 132.84(17) . .
C5 C4 C9 120.64(19) . .
C9 C4 C3 106.51(17) . .
C4 C5 H5A 120.8 . .
C4 C5 C6 118.46(18) . .
C6 C5 H5A 120.8 . .
O1 C10 H10A 109.5 . .
O1 C10 H10B 109.5 . .
O1 C10 H10C 109.5 . .
H10A C10 H10B 109.5 . .
H10A C10 H10C 109.5 . .
H10B C10 H10C 109.5 . .
O1 C6 C5 115.66(17) . .
O1 C6 C7 123.76(19) . .
C7 C6 C5 120.6(2) . .
C6 C7 H7A 119.6 . .
C6 C7 C8 120.9(2) . .
C8 C7 H7A 119.6 . .
C7 C8 H8A 120.8 . .
C9 C8 C7 118.44(19) . .
C9 C8 H8A 120.8 . .
C4 C9 N3 109.97(18) . .
C8 C9 N3 129.06(18) . .
C8 C9 C4 121.0(2) . .
O2 C11 N3 126.9(2) . .
O2 C11 C3 127.1(2) . .
N3 C11 C3 105.96(18) . .
N3 C12 H12A 108.9 . .
N3 C12 H12B 108.9 . .
N3 C12 C13 113.18(18) . .
H12A C12 H12B 107.8 . .
C13 C12 H12A 108.9 . .
C13 C12 H12B 108.9 . .
N4 C13 C12 114.39(19) . .
N4 C13 H13A 108.7 . .
N4 C13 H13B 108.7 . .
C12 C13 H13A 108.7 . .
C12 C13 H13B 108.7 . .
H13A C13 H13B 107.6 . .
N4 C14 H14A 109.1 . .
N4 C14 H14B 109.1 . .
N4 C14 C15 112.6(2) . .
H14A C14 H14B 107.8 . .
C15 C14 H14A 109.1 . .
C15 C14 H14B 109.1 . .
N5 C15 C14 109.7(2) . .
N5 C15 H15A 109.7 . .
N5 C15 H15B 109.7 . .
C14 C15 H15A 109.7 . .
C14 C15 H15B 109.7 . .
H15A C15 H15B 108.2 . .
N5 C16 H16A 109.5 . .
N5 C16 H16B 109.5 . .
N5 C16 C17 110.59(19) . .
H16A C16 H16B 108.1 . .
C17 C16 H16A 109.5 . .
C17 C16 H16B 109.5 . .
N4 C17 C16 111.93(19) . .
N4 C17 H17A 109.2 . .
N4 C17 H17B 109.2 . .
C16 C17 H17A 109.2 . .
C16 C17 H17B 109.2 . .
H17A C17 H17B 107.9 . .
O3 C18 O4 125.0(2) . .
O3 C18 N5 124.5(2) . .
O4 C18 N5 110.53(19) . .
O4 C19 C20 109.8(3) . .
O4 C19 C21 103.8(3) . .
O4 C19 C22 111.5(3) . .
C20 C19 C21 109.0(4) . .
C20 C19 C22 108.2(4) . .
C22 C19 C21 114.4(4) . .
C19 C20 H20A 109.5 . .
C19 C20 H20B 109.5 . .
C19 C20 H20C 109.5 . .
H20A C20 H20B 109.5 . .
H20A C20 H20C 109.5 . .
H20B C20 H20C 109.5 . .
C19 C21 H21A 109.5 . .
C19 C21 H21B 109.5 . .
C19 C21 H21C 109.5 . .
H21A C21 H21B 109.5 . .
H21A C21 H21C 109.5 . .
H21B C21 H21C 109.5 . .
C19 C22 H22A 109.5 . .
C19 C22 H22B 109.5 . .
C19 C22 H22C 109.5 . .
H22A C22 H22B 109.5 . .
H22A C22 H22C 109.5 . .
H22B C22 H22C 109.5 . .

loop_
_geom_bond_atom_site_label_1
_geom_bond_atom_site_label_2
_geom_bond_distance
_geom_bond_site_symmetry_2
S1 C1 1.786(2) .
S1 C2 1.742(2) .
S2 C2 1.645(2) .
O1 C10 1.405(3) .
O1 C6 1.373(3) .
O2 C11 1.221(3) .
O3 C18 1.201(3) .
O4 C18 1.339(3) .
O4 C19 1.445(3) .
N1 H1 0.8600 .
N1 N2 1.357(2) .
N1 C2 1.354(3) .
N2 C3 1.292(3) .
N3 C9 1.414(3) .
N3 C11 1.364(3) .
N3 C12 1.461(3) .
N4 C13 1.459(3) .
N4 C14 1.460(3) .
N4 C17 1.456(3) .
N5 C15 1.452(3) .
N5 C16 1.448(3) .
N5 C18 1.341(3) .
C1 H1A 0.9600 .
C1 H1B 0.9600 .
C1 H1C 0.9600 .
C3 C4 1.457(3) .
C3 C11 1.511(3) .
C4 C5 1.378(3) .
C4 C9 1.399(3) .
C5 H5A 0.9300 .
C5 C6 1.393(3) .
C10 H10A 0.9600 .
C10 H10B 0.9600 .
C10 H10C 0.9600 .
C6 C7 1.385(3) .
C7 H7A 0.9300 .
C7 C8 1.390(3) .
C8 H8A 0.9300 .
C8 C9 1.373(3) .
C12 H12A 0.9700 .
C12 H12B 0.9700 .
C12 C13 1.515(3) .
C13 H13A 0.9700 .
C13 H13B 0.9700 .
C14 H14A 0.9700 .
C14 H14B 0.9700 .
C14 C15 1.498(4) .
C15 H15A 0.9700 .
C15 H15B 0.9700 .
C16 H16A 0.9700 .
C16 H16B 0.9700 .
C16 C17 1.504(3) .
C17 H17A 0.9700 .
C17 H17B 0.9700 .
C19 C20 1.473(5) .
C19 C21 1.478(5) .
C19 C22 1.474(5) .
C20 H20A 0.9600 .
C20 H20B 0.9600 .
C20 H20C 0.9600 .
C21 H21A 0.9600 .
C21 H21B 0.9600 .
C21 H21C 0.9600 .
C22 H22A 0.9600 .
C22 H22B 0.9600 .
C22 H22C 0.9600 .

loop_
_geom_torsion_atom_site_label_1
_geom_torsion_atom_site_label_2
_geom_torsion_atom_site_label_3
_geom_torsion_atom_site_label_4
_geom_torsion
_geom_torsion_site_symmetry_1
_geom_torsion_site_symmetry_2
_geom_torsion_site_symmetry_3
_geom_torsion_site_symmetry_4
O1 C6 C7 C8 -180.0(2) . . . .
N1 N2 C3 C4 179.76(17) . . . .
N1 N2 C3 C11 1.2(3) . . . .
N2 N1 C2 S1 4.6(2) . . . .
N2 N1 C2 S2 -175.66(14) . . . .
N2 C3 C4 C5 2.0(3) . . . .
N2 C3 C4 C9 -178.56(18) . . . .
N2 C3 C11 O2 0.0(3) . . . .
N2 C3 C11 N3 179.05(18) . . . .
N3 C12 C13 N4 69.7(3) . . . .
N4 C14 C15 N5 56.3(3) . . . .
N5 C16 C17 N4 -55.6(3) . . . .
C1 S1 C2 S2 -0.60(18) . . . .
C1 S1 C2 N1 179.11(16) . . . .
C2 N1 N2 C3 176.52(18) . . . .
C3 C4 C5 C6 -179.14(19) . . . .
C3 C4 C9 N3 -0.7(2) . . . .
C3 C4 C9 C8 178.94(18) . . . .
C4 C3 C11 O2 -178.8(2) . . . .
C4 C3 C11 N3 0.3(2) . . . .
C4 C5 C6 O1 179.16(18) . . . .
C4 C5 C6 C7 -0.7(3) . . . .
C5 C4 C9 N3 178.81(16) . . . .
C5 C4 C9 C8 -1.6(3) . . . .
C5 C6 C7 C8 -0.1(3) . . . .
C10 O1 C6 C5 171.8(2) . . . .
C10 O1 C6 C7 -8.3(3) . . . .
C6 C7 C8 C9 0.1(3) . . . .
C7 C8 C9 N3 -179.7(2) . . . .
C7 C8 C9 C4 0.7(3) . . . .
C9 N3 C11 O2 178.4(2) . . . .
C9 N3 C11 C3 -0.7(2) . . . .
C9 N3 C12 C13 73.3(3) . . . .
C9 C4 C5 C6 1.5(3) . . . .
C11 N3 C9 C4 0.9(2) . . . .
C11 N3 C9 C8 -178.7(2) . . . .
C11 N3 C12 C13 -110.1(2) . . . .
C11 C3 C4 C5 -179.1(2) . . . .
C11 C3 C4 C9 0.3(2) . . . .
C12 N3 C9 C4 177.90(18) . . . .
C12 N3 C9 C8 -1.7(3) . . . .
C12 N3 C11 O2 1.4(3) . . . .
C12 N3 C11 C3 -177.68(17) . . . .
C13 N4 C14 C15 -178.4(2) . . . .
C13 N4 C17 C16 176.56(18) . . . .
C14 N4 C13 C12 -167.05(19) . . . .
C14 N4 C17 C16 54.5(3) . . . .
C15 N5 C16 C17 56.6(3) . . . .
C15 N5 C18 O3 -175.4(3) . . . .
C15 N5 C18 O4 5.8(4) . . . .
C16 N5 C15 C14 -56.6(3) . . . .
C16 N5 C18 O3 -6.1(4) . . . .
C16 N5 C18 O4 175.1(2) . . . .
C17 N4 C13 C12 70.9(2) . . . .
C17 N4 C14 C15 -55.4(3) . . . .
C18 O4 C19 C20 66.3(4) . . . .
C18 O4 C19 C21 -177.3(4) . . . .
C18 O4 C19 C22 -53.7(5) . . . .
C18 N5 C15 C14 113.5(3) . . . .
C18 N5 C16 C17 -114.1(3) . . . .
C19 O4 C18 O3 -2.4(4) . . . .
C19 O4 C18 N5 176.4(3) . . . .
